data_4341801
loop_
_publ_author_name
'Khusnutdinova, Julia R.'
'Rath, Nigam P.'
'Mirica, Liviu M.'

_publ_section_title
;
 The Conformational Flexibility of the Tetradentate Ligand (tBu)N4 is
 Essential for the Stabilization of ((tBu)N4)Pd(III) Complexes.
;
_journal_name_full 'Inorganic chemistry'
_journal_page_first 141126065928000
_journal_paper_doi 10.1021/ic5023054
_journal_year 2014
_chemical_formula_moiety 'C22 H32 Cl2 N4 Pd, C2 H3 N, Cl O4'
_chemical_formula_sum 'C24 H35 Cl3 N5 O4 Pd'
_chemical_formula_weight 670.32
_chemical_name_systematic
; 
 ? 
;
_space_group_crystal_system orthorhombic
_space_group_IT_number 61
_space_group_name_Hall '-P 2ac 2ab'
_space_group_name_H-M_alt 'P b c a'
_symmetry_space_group_name_Hall '-P 2ac 2ab'
_symmetry_space_group_name_H-M 'P b c a'
_atom_sites_solution_hydrogens geom
_atom_sites_solution_primary direct
_atom_sites_solution_secondary difmap
_audit_creation_method SHELXL-2013
_cell_angle_alpha 90
_cell_angle_beta 90
_cell_angle_gamma 90
_cell_formula_units_Z 8
_cell_length_a 13.6859(8)
_cell_length_b 13.3134(8)
_cell_length_c 30.0430(18)
_cell_measurement_reflns_used 9918
_cell_measurement_temperature 100(2)
_cell_measurement_theta_max 26.43
_cell_measurement_theta_min 2.53
_cell_volume 5474.0(6)
_computing_cell_refinement 'Bruker SAINT'
_computing_data_collection 'Bruker APEX2'
_computing_data_reduction 'Bruker SAINT'
_computing_molecular_graphics 'Bruker SHELXTL'
_computing_publication_material 'Bruker SHELXTL'
_computing_structure_refinement 'SHELXL-2013 (Sheldrick, 2013)'
_computing_structure_solution 'SHELXS-97 (Sheldrick, 2008)'
_diffrn_ambient_temperature 100(2)
_diffrn_measured_fraction_theta_full 1.000
_diffrn_measured_fraction_theta_max 0.998
_diffrn_measurement_device_type 'Bruker APEX-II CCD'
_diffrn_measurement_method '\f and \w scans'
_diffrn_radiation_type MoK\a
_diffrn_radiation_wavelength 0.71073
_diffrn_reflns_av_R_equivalents 0.0691
_diffrn_reflns_av_unetI/netI 0.0320
_diffrn_reflns_Laue_measured_fraction_full 1.000
_diffrn_reflns_Laue_measured_fraction_max 0.998
_diffrn_reflns_limit_h_max 17
_diffrn_reflns_limit_h_min -16
_diffrn_reflns_limit_k_max 16
_diffrn_reflns_limit_k_min -16
_diffrn_reflns_limit_l_max 37
_diffrn_reflns_limit_l_min -37
_diffrn_reflns_number 82044
_diffrn_reflns_point_group_measured_fraction_full 1.000
_diffrn_reflns_point_group_measured_fraction_max 0.998
_diffrn_reflns_theta_full 25.000
_diffrn_reflns_theta_max 26.433
_diffrn_reflns_theta_min 1.356
_exptl_absorpt_coefficient_mu 1.011
_exptl_absorpt_correction_T_max 0.7454
_exptl_absorpt_correction_T_min 0.6820
_exptl_absorpt_correction_type multi-scan
_exptl_absorpt_process_details 'sadabs v2008/1'
_exptl_crystal_colour green
_exptl_crystal_density_diffrn 1.627
_exptl_crystal_description plate
_exptl_crystal_F_000 2744
_exptl_crystal_size_max 0.346
_exptl_crystal_size_mid 0.157
_exptl_crystal_size_min 0.055
_refine_diff_density_max 0.539
_refine_diff_density_min -0.428
_refine_diff_density_rms 0.086
_refine_ls_extinction_method none
_refine_ls_goodness_of_fit_ref 1.053
_refine_ls_hydrogen_treatment constr
_refine_ls_matrix_type full
_refine_ls_number_parameters 341
_refine_ls_number_reflns 5618
_refine_ls_number_restraints 0
_refine_ls_restrained_S_all 1.053
_refine_ls_R_factor_all 0.0482
_refine_ls_R_factor_gt 0.0269
_refine_ls_shift/su_max 0.001
_refine_ls_shift/su_mean 0.000
_refine_ls_structure_factor_coef Fsqd
_refine_ls_weighting_details 'w=1/[\s^2^(Fo^2^)+(0.0184P)^2^+9.2090P] where P=(Fo^2^+2Fc^2^)/3'
_refine_ls_weighting_scheme calc
_refine_ls_wR_factor_gt 0.0534
_refine_ls_wR_factor_ref 0.0627
_reflns_Friedel_coverage 0.000
_reflns_number_gt 4290
_reflns_number_total 5618
_reflns_threshold_expression 'I > 2\s(I)'
_cod_data_source_file ic5023054_si_002.cif
_cod_data_source_block l25609
_cod_database_code 4341801
_shelx_space_group_comment
; 
The symmetry employed for this shelxl refinement is uniquely defined 
by the following loop, which should always be used as a source of 
symmetry information in preference to the above space-group names. 
They are only intended as comments. 
;
_shelx_estimated_absorpt_t_min 0.721
_shelx_estimated_absorpt_t_max 0.946
_shelxl_version_number 2013-3

loop_
_space_group_symop_operation_xyz
'x, y, z'
'-x+1/2, -y, z+1/2'
'-x, y+1/2, -z+1/2'
'x+1/2, -y+1/2, -z'
'-x, -y, -z'
'x-1/2, y, -z-1/2'
'x, -y-1/2, z-1/2'
'-x-1/2, y-1/2, z'

loop_
_atom_site_label
_atom_site_type_symbol
_atom_site_fract_x
_atom_site_fract_y
_atom_site_fract_z
_atom_site_U_iso_or_equiv
_atom_site_adp_type
_atom_site_occupancy
_atom_site_site_symmetry_order
_atom_site_calc_flag
_atom_site_refinement_flags_posn
_atom_site_refinement_flags_adp
Pd1 Pd 0.06510(2) 0.78558(2) 0.17444(2) 0.00873(6) Uani 1 1 d . .
Cl1 Cl 0.14083(5) 0.93465(5) 0.19362(2) 0.01498(14) Uani 1 1 d . .
Cl2 Cl -0.06912(5) 0.82439(5) 0.21836(2) 0.01353(14) Uani 1 1 d . .
Cl3 Cl 0.62339(5) 0.75853(5) 0.05974(2) 0.01539(15) Uani 1 1 d . .
O1 O 0.54909(16) 0.79533(19) 0.02975(7) 0.0328(6) Uani 1 1 d . .
O2 O 0.57922(15) 0.73059(15) 0.10120(6) 0.0229(5) Uani 1 1 d . .
O3 O 0.6722(2) 0.67390(18) 0.04028(8) 0.0440(7) Uani 1 1 d . .
O4 O 0.69271(16) 0.83741(17) 0.06708(8) 0.0317(5) Uani 1 1 d . .
N1 N 0.00587(15) 0.65314(16) 0.15744(7) 0.0094(5) Uani 1 1 d . .
N2 N 0.17809(15) 0.75221(17) 0.13494(7) 0.0112(5) Uani 1 1 d . .
N3 N 0.16274(15) 0.67302(17) 0.21806(7) 0.0111(5) Uani 1 1 d . .
N4 N -0.00718(16) 0.81548(16) 0.10152(7) 0.0109(5) Uani 1 1 d . .
C1 C -0.06957(19) 0.6524(2) 0.12847(8) 0.0109(5) Uani 1 1 d . .
C2 C -0.1171(2) 0.5633(2) 0.11928(9) 0.0149(6) Uani 1 1 d . .
H2 H -0.1695 0.5616 0.0986 0.018 Uiso 1 1 calc R U
C3 C -0.0874(2) 0.4764(2) 0.14064(9) 0.0169(6) Uani 1 1 d . .
H3 H -0.1222 0.4154 0.1362 0.020 Uiso 1 1 calc R U
C4 C -0.0070(2) 0.4786(2) 0.16839(9) 0.0159(6) Uani 1 1 d . .
H4 H 0.0151 0.4189 0.1825 0.019 Uiso 1 1 calc R U
C5 C 0.04111(19) 0.5686(2) 0.17552(9) 0.0127(6) Uani 1 1 d . .
C6 C 0.14003(19) 0.5741(2) 0.19735(9) 0.0127(6) Uani 1 1 d . .
H6A H 0.1439 0.5215 0.2206 0.015 Uiso 1 1 calc R U
H6B H 0.1906 0.5590 0.1748 0.015 Uiso 1 1 calc R U
C7 C 0.26103(18) 0.7082(2) 0.20365(8) 0.0132(6) Uani 1 1 d . .
H7A H 0.3105 0.6567 0.2113 0.016 Uiso 1 1 calc R U
H7B H 0.2779 0.7707 0.2198 0.016 Uiso 1 1 calc R U
C8 C 0.26334(19) 0.7275(2) 0.15430(9) 0.0127(6) Uani 1 1 d . .
C9 C 0.34639(19) 0.7191(2) 0.12843(9) 0.0166(6) Uani 1 1 d . .
H9 H 0.4072 0.7017 0.1416 0.020 Uiso 1 1 calc R U
C10 C 0.3400(2) 0.7363(2) 0.08314(9) 0.0171(6) Uani 1 1 d . .
H10 H 0.3973 0.7355 0.0653 0.021 Uiso 1 1 calc R U
C11 C 0.2498(2) 0.7547(2) 0.06381(9) 0.0151(6) Uani 1 1 d . .
H11 H 0.2442 0.7628 0.0325 0.018 Uiso 1 1 calc R U
C12 C 0.16832(19) 0.7611(2) 0.09083(9) 0.0113(6) Uani 1 1 d . .
C13 C 0.06605(19) 0.76546(19) 0.07233(8) 0.0124(6) Uani 1 1 d . .
H13A H 0.0680 0.8014 0.0435 0.015 Uiso 1 1 calc R U
H13B H 0.0438 0.6960 0.0664 0.015 Uiso 1 1 calc R U
C14 C -0.09481(19) 0.7511(2) 0.10724(9) 0.0131(6) Uani 1 1 d . .
H14A H -0.1251 0.7388 0.0778 0.016 Uiso 1 1 calc R U
H14B H -0.1432 0.7867 0.1260 0.016 Uiso 1 1 calc R U
C15 C 0.15114(19) 0.6707(2) 0.26833(8) 0.0130(6) Uani 1 1 d . .
C16 C 0.05059(19) 0.6272(2) 0.27938(9) 0.0167(6) Uani 1 1 d . .
H16A H 0.0003 0.6639 0.2628 0.025 Uiso 1 1 calc R U
H16B H 0.0383 0.6337 0.3114 0.025 Uiso 1 1 calc R U
H16C H 0.0487 0.5560 0.2710 0.025 Uiso 1 1 calc R U
C17 C 0.2312(2) 0.6062(2) 0.28987(9) 0.0170(6) Uani 1 1 d . .
H17A H 0.2300 0.5387 0.2769 0.025 Uiso 1 1 calc R U
H17B H 0.2196 0.6017 0.3220 0.025 Uiso 1 1 calc R U
H17C H 0.2951 0.6370 0.2845 0.025 Uiso 1 1 calc R U
C18 C 0.1567(2) 0.7772(2) 0.28690(9) 0.0161(6) Uani 1 1 d . .
H18A H 0.2213 0.8056 0.2806 0.024 Uiso 1 1 calc R U
H18B H 0.1461 0.7756 0.3192 0.024 Uiso 1 1 calc R U
H18C H 0.1063 0.8188 0.2729 0.024 Uiso 1 1 calc R U
C19 C -0.0318(2) 0.9205(2) 0.08507(9) 0.0137(6) Uani 1 1 d . .
C20 C 0.0629(2) 0.9801(2) 0.08091(9) 0.0192(6) Uani 1 1 d . .
H20A H 0.0979 0.9787 0.1094 0.029 Uiso 1 1 calc R U
H20B H 0.0478 1.0498 0.0730 0.029 Uiso 1 1 calc R U
H20C H 0.1040 0.9502 0.0577 0.029 Uiso 1 1 calc R U
C21 C -0.08363(19) 0.9173(2) 0.03972(9) 0.0162(6) Uani 1 1 d . .
H21A H -0.0413 0.8842 0.0179 0.024 Uiso 1 1 calc R U
H21B H -0.0977 0.9860 0.0299 0.024 Uiso 1 1 calc R U
H21C H -0.1449 0.8798 0.0425 0.024 Uiso 1 1 calc R U
C22 C -0.0979(2) 0.9717(2) 0.11899(10) 0.0189(6) Uani 1 1 d . .
H22A H -0.1622 0.9394 0.1188 0.028 Uiso 1 1 calc R U
H22B H -0.1050 1.0428 0.1113 0.028 Uiso 1 1 calc R U
H22C H -0.0689 0.9658 0.1487 0.028 Uiso 1 1 calc R U
N5 N 0.3475(2) 1.0241(2) 0.08492(10) 0.0386(8) Uani 1 1 d . .
C23 C 0.3543(2) 0.9960(2) 0.04939(12) 0.0266(7) Uani 1 1 d . .
C24 C 0.3628(3) 0.9612(3) 0.00367(10) 0.0308(8) Uani 1 1 d . .
H24A H 0.4143 0.9102 0.0018 0.046 Uiso 1 1 calc R U
H24B H 0.3793 1.0179 -0.0157 0.046 Uiso 1 1 calc R U
H24C H 0.3005 0.9319 -0.0059 0.046 Uiso 1 1 calc R U

loop_
_atom_site_aniso_label
_atom_site_aniso_U_11
_atom_site_aniso_U_22
_atom_site_aniso_U_33
_atom_site_aniso_U_23
_atom_site_aniso_U_13
_atom_site_aniso_U_12
Pd1 0.00760(9) 0.00795(10) 0.01066(10) -0.00008(8) 0.00028(8) -0.00064(8)
Cl1 0.0149(3) 0.0116(3) 0.0184(3) -0.0010(3) -0.0014(3) -0.0040(3)
Cl2 0.0109(3) 0.0142(3) 0.0154(3) 0.0003(3) 0.0024(3) 0.0010(3)
Cl3 0.0170(3) 0.0142(4) 0.0149(3) -0.0009(3) 0.0044(3) -0.0012(3)
O1 0.0256(12) 0.0529(16) 0.0199(12) 0.0014(11) -0.0057(9) -0.0017(11)
O2 0.0289(12) 0.0218(12) 0.0179(11) 0.0032(9) 0.0070(9) 0.0016(9)
O3 0.0707(19) 0.0181(13) 0.0433(15) -0.0005(11) 0.0346(14) 0.0138(12)
O4 0.0209(12) 0.0327(14) 0.0416(14) -0.0016(11) 0.0030(10) -0.0114(10)
N1 0.0103(11) 0.0074(11) 0.0106(11) -0.0001(9) 0.0013(9) 0.0000(9)
N2 0.0103(11) 0.0092(11) 0.0140(12) 0.0000(9) 0.0024(9) 0.0006(9)
N3 0.0103(11) 0.0122(12) 0.0108(11) -0.0006(9) 0.0001(9) 0.0005(9)
N4 0.0099(11) 0.0089(12) 0.0139(12) 0.0009(9) -0.0004(9) -0.0002(9)
C1 0.0103(12) 0.0128(14) 0.0096(12) 0.0003(10) 0.0027(11) 0.0005(11)
C2 0.0169(15) 0.0164(15) 0.0114(14) -0.0021(12) 0.0005(11) -0.0042(12)
C3 0.0196(16) 0.0117(15) 0.0194(15) -0.0035(12) 0.0037(12) -0.0073(11)
C4 0.0232(15) 0.0088(14) 0.0156(15) 0.0022(11) 0.0032(12) 0.0008(12)
C5 0.0140(14) 0.0128(14) 0.0114(13) -0.0009(12) 0.0033(11) 0.0007(10)
C6 0.0149(13) 0.0115(14) 0.0116(14) -0.0006(11) 0.0000(11) 0.0036(11)
C7 0.0078(12) 0.0180(15) 0.0138(14) 0.0001(12) -0.0007(10) 0.0000(11)
C8 0.0113(13) 0.0112(15) 0.0155(14) -0.0013(11) -0.0011(11) 0.0006(11)
C9 0.0123(13) 0.0199(16) 0.0175(15) 0.0008(12) 0.0021(11) 0.0023(12)
C10 0.0129(14) 0.0184(17) 0.0200(16) 0.0024(12) 0.0057(11) 0.0012(11)
C11 0.0163(14) 0.0173(15) 0.0118(14) 0.0021(12) 0.0035(11) 0.0018(12)
C12 0.0135(13) 0.0081(14) 0.0123(13) 0.0008(11) 0.0015(10) -0.0006(10)
C13 0.0144(13) 0.0118(15) 0.0112(13) 0.0000(10) -0.0001(11) -0.0005(12)
C14 0.0108(13) 0.0129(14) 0.0156(14) 0.0019(12) -0.0023(10) 0.0003(11)
C15 0.0122(13) 0.0175(15) 0.0093(13) 0.0018(11) 0.0016(11) 0.0009(11)
C16 0.0154(15) 0.0183(16) 0.0163(14) 0.0028(12) 0.0011(11) 0.0001(12)
C17 0.0152(14) 0.0240(17) 0.0117(14) 0.0034(12) -0.0018(11) 0.0021(12)
C18 0.0193(14) 0.0181(16) 0.0107(14) -0.0028(12) 0.0012(11) 0.0000(12)
C19 0.0157(14) 0.0110(14) 0.0143(14) 0.0030(11) -0.0014(11) 0.0014(11)
C20 0.0225(15) 0.0178(15) 0.0172(15) 0.0055(12) -0.0027(13) -0.0053(13)
C21 0.0133(15) 0.0173(15) 0.0178(15) 0.0053(12) -0.0013(11) 0.0017(11)
C22 0.0257(16) 0.0123(15) 0.0187(16) 0.0022(12) 0.0012(12) 0.0054(12)
N5 0.058(2) 0.0258(17) 0.0320(18) -0.0040(14) -0.0138(15) -0.0005(15)
C23 0.0300(18) 0.0140(17) 0.036(2) 0.0027(15) -0.0133(15) -0.0052(13)
C24 0.042(2) 0.0251(19) 0.0257(18) 0.0014(15) -0.0031(15) -0.0074(16)

loop_
_atom_type_symbol
_atom_type_description
_atom_type_scat_dispersion_real
_atom_type_scat_dispersion_imag
_atom_type_scat_source
C C 0.0033 0.0016 'International Tables Vol C Tables 4.2.6.8 and 6.1.1.4'
H H 0.0000 0.0000 'International Tables Vol C Tables 4.2.6.8 and 6.1.1.4'
N N 0.0061 0.0033 'International Tables Vol C Tables 4.2.6.8 and 6.1.1.4'
O O 0.0106 0.0060 'International Tables Vol C Tables 4.2.6.8 and 6.1.1.4'
Cl Cl 0.1484 0.1585 'International Tables Vol C Tables 4.2.6.8 and 6.1.1.4'
Pd Pd -0.9988 1.0072 'International Tables Vol C Tables 4.2.6.8 and 6.1.1.4'

loop_
_geom_angle_atom_site_label_1
_geom_angle_atom_site_label_2
_geom_angle_atom_site_label_3
_geom_angle
N2 Pd1 N1 88.06(9)
N2 Pd1 Cl1 89.54(7)
N1 Pd1 Cl1 177.19(6)
N2 Pd1 Cl2 178.24(6)
N1 Pd1 Cl2 91.18(6)
Cl1 Pd1 Cl2 91.26(2)
N2 Pd1 N3 75.78(8)
N1 Pd1 N3 79.34(8)
Cl1 Pd1 N3 98.65(6)
Cl2 Pd1 N3 105.64(5)
N2 Pd1 N4 79.43(8)
N1 Pd1 N4 75.57(8)
Cl1 Pd1 N4 105.42(5)
Cl2 Pd1 N4 98.84(5)
N3 Pd1 N4 145.07(7)
O4 Cl3 O2 109.61(13)
O4 Cl3 O3 109.29(15)
O2 Cl3 O3 110.28(13)
O4 Cl3 O1 108.29(14)
O2 Cl3 O1 109.46(13)
O3 Cl3 O1 109.88(16)
C5 N1 C1 122.0(2)
C5 N1 Pd1 119.33(18)
C1 N1 Pd1 118.63(17)
C12 N2 C8 122.5(2)
C12 N2 Pd1 119.42(18)
C8 N2 Pd1 117.95(18)
C7 N3 C6 110.2(2)
C7 N3 C15 113.0(2)
C6 N3 C15 112.0(2)
C7 N3 Pd1 98.53(15)
C6 N3 Pd1 102.01(15)
C15 N3 Pd1 119.88(16)
C14 N4 C13 110.7(2)
C14 N4 C19 112.9(2)
C13 N4 C19 111.7(2)
C14 N4 Pd1 97.45(15)
C13 N4 Pd1 100.55(14)
C19 N4 Pd1 122.18(16)
N1 C1 C2 119.7(2)
N1 C1 C14 116.3(2)
C2 C1 C14 124.0(2)
C1 C2 C3 119.1(3)
C1 C2 H2 120.4
C3 C2 H2 120.4
C4 C3 C2 119.8(3)
C4 C3 H3 120.1
C2 C3 H3 120.1
C3 C4 C5 119.4(3)
C3 C4 H4 120.3
C5 C4 H4 120.3
N1 C5 C4 119.6(2)
N1 C5 C6 117.3(2)
C4 C5 C6 122.5(2)
N3 C6 C5 114.4(2)
N3 C6 H6A 108.7
C5 C6 H6A 108.7
N3 C6 H6B 108.7
C5 C6 H6B 108.7
H6A C6 H6B 107.6
N3 C7 C8 111.1(2)
N3 C7 H7A 109.4
C8 C7 H7A 109.4
N3 C7 H7B 109.4
C8 C7 H7B 109.4
H7A C7 H7B 108.0
N2 C8 C9 119.4(2)
N2 C8 C7 116.7(2)
C9 C8 C7 123.9(2)
C8 C9 C10 119.2(3)
C8 C9 H9 120.4
C10 C9 H9 120.4
C9 C10 C11 119.9(3)
C9 C10 H10 120.1
C11 C10 H10 120.1
C12 C11 C10 118.9(2)
C12 C11 H11 120.5
C10 C11 H11 120.5
N2 C12 C11 119.7(2)
N2 C12 C13 117.5(2)
C11 C12 C13 122.4(2)
N4 C13 C12 115.2(2)
N4 C13 H13A 108.5
C12 C13 H13A 108.5
N4 C13 H13B 108.5
C12 C13 H13B 108.5
H13A C13 H13B 107.5
N4 C14 C1 111.6(2)
N4 C14 H14A 109.3
C1 C14 H14A 109.3
N4 C14 H14B 109.3
C1 C14 H14B 109.3
H14A C14 H14B 108.0
N3 C15 C18 109.8(2)
N3 C15 C16 108.5(2)
C18 C15 C16 108.5(2)
N3 C15 C17 110.9(2)
C18 C15 C17 109.3(2)
C16 C15 C17 109.8(2)
C15 C16 H16A 109.5
C15 C16 H16B 109.5
H16A C16 H16B 109.5
C15 C16 H16C 109.5
H16A C16 H16C 109.5
H16B C16 H16C 109.5
C15 C17 H17A 109.5
C15 C17 H17B 109.5
H17A C17 H17B 109.5
C15 C17 H17C 109.5
H17A C17 H17C 109.5
H17B C17 H17C 109.5
C15 C18 H18A 109.5
C15 C18 H18B 109.5
H18A C18 H18B 109.5
C15 C18 H18C 109.5
H18A C18 H18C 109.5
H18B C18 H18C 109.5
N4 C19 C22 109.0(2)
N4 C19 C20 108.4(2)
C22 C19 C20 109.0(2)
N4 C19 C21 111.4(2)
C22 C19 C21 109.4(2)
C20 C19 C21 109.5(2)
C19 C20 H20A 109.5
C19 C20 H20B 109.5
H20A C20 H20B 109.5
C19 C20 H20C 109.5
H20A C20 H20C 109.5
H20B C20 H20C 109.5
C19 C21 H21A 109.5
C19 C21 H21B 109.5
H21A C21 H21B 109.5
C19 C21 H21C 109.5
H21A C21 H21C 109.5
H21B C21 H21C 109.5
C19 C22 H22A 109.5
C19 C22 H22B 109.5
H22A C22 H22B 109.5
C19 C22 H22C 109.5
H22A C22 H22C 109.5
H22B C22 H22C 109.5
N5 C23 C24 179.4(4)
C23 C24 H24A 109.5
C23 C24 H24B 109.5
H24A C24 H24B 109.5
C23 C24 H24C 109.5
H24A C24 H24C 109.5
H24B C24 H24C 109.5

loop_
_geom_bond_atom_site_label_1
_geom_bond_atom_site_label_2
_geom_bond_distance
Pd1 N2 1.999(2)
Pd1 N1 2.007(2)
Pd1 Cl1 2.3119(7)
Pd1 Cl2 2.3201(7)
Pd1 N3 2.398(2)
Pd1 N4 2.436(2)
Cl3 O4 1.432(2)
Cl3 O2 1.434(2)
Cl3 O3 1.434(2)
Cl3 O1 1.444(2)
N1 C5 1.340(3)
N1 C1 1.350(3)
N2 C12 1.337(3)
N2 C8 1.345(3)
N3 C7 1.488(3)
N3 C6 1.490(3)
N3 C15 1.519(3)
N4 C14 1.484(3)
N4 C13 1.489(3)
N4 C19 1.520(3)
C1 C2 1.381(4)
C1 C14 1.501(4)
C2 C3 1.384(4)
C2 H2 0.9500
C3 C4 1.380(4)
C3 H3 0.9500
C4 C5 1.384(4)
C4 H4 0.9500
C5 C6 1.506(4)
C6 H6A 0.9900
C6 H6B 0.9900
C7 C8 1.505(4)
C7 H7A 0.9900
C7 H7B 0.9900
C8 C9 1.382(4)
C9 C10 1.383(4)
C9 H9 0.9500
C10 C11 1.385(4)
C10 H10 0.9500
C11 C12 1.382(4)
C11 H11 0.9500
C12 C13 1.507(4)
C13 H13A 0.9900
C13 H13B 0.9900
C14 H14A 0.9900
C14 H14B 0.9900
C15 C18 1.526(4)
C15 C16 1.529(4)
C15 C17 1.535(4)
C16 H16A 0.9800
C16 H16B 0.9800
C16 H16C 0.9800
C17 H17A 0.9800
C17 H17B 0.9800
C17 H17C 0.9800
C18 H18A 0.9800
C18 H18B 0.9800
C18 H18C 0.9800
C19 C22 1.523(4)
C19 C20 1.526(4)
C19 C21 1.536(4)
C20 H20A 0.9800
C20 H20B 0.9800
C20 H20C 0.9800
C21 H21A 0.9800
C21 H21B 0.9800
C21 H21C 0.9800
C22 H22A 0.9800
C22 H22B 0.9800
C22 H22C 0.9800
N5 C23 1.135(4)
C23 C24 1.455(5)
C24 H24A 0.9800
C24 H24B 0.9800
C24 H24C 0.9800

loop_
_geom_hbond_atom_site_label_D
_geom_hbond_atom_site_label_H
_geom_hbond_atom_site_label_A
_geom_hbond_distance_DH
_geom_hbond_distance_HA
_geom_hbond_distance_DA
_geom_hbond_angle_DHA
_geom_hbond_site_symmetry_A
C11 H11 O3 0.95 2.54 3.437(4) 157.1 4_465
C13 H13A O1 0.99 2.56 3.180(3) 120.4 4_465
C21 H21C O4 0.98 2.41 3.343(3) 159.3 1_455
C22 H22B O2 0.98 2.54 3.498(4) 164.7 8_665
C24 H24A O1 0.98 2.54 3.462(4) 156.9 .
C24 H24C O3 0.98 2.48 3.433(4) 164.7 4_465

loop_
_geom_torsion_atom_site_label_1
_geom_torsion_atom_site_label_2
_geom_torsion_atom_site_label_3
_geom_torsion_atom_site_label_4
_geom_torsion
C5 N1 C1 C2 4.7(4)
Pd1 N1 C1 C2 -174.31(19)
C5 N1 C1 C14 -173.9(2)
Pd1 N1 C1 C14 7.1(3)
N1 C1 C2 C3 1.1(4)
C14 C1 C2 C3 179.6(3)
C1 C2 C3 C4 -4.3(4)
C2 C3 C4 C5 1.9(4)
C1 N1 C5 C4 -7.1(4)
Pd1 N1 C5 C4 171.86(19)
C1 N1 C5 C6 164.2(2)
Pd1 N1 C5 C6 -16.8(3)
C3 C4 C5 N1 3.7(4)
C3 C4 C5 C6 -167.2(3)
C7 N3 C6 C5 -130.8(2)
C15 N3 C6 C5 102.5(3)
Pd1 N3 C6 C5 -26.9(2)
N1 C5 C6 N3 31.8(3)
C4 C5 C6 N3 -157.1(2)
C6 N3 C7 C8 64.3(3)
C15 N3 C7 C8 -169.5(2)
Pd1 N3 C7 C8 -41.9(2)
C12 N2 C8 C9 5.6(4)
Pd1 N2 C8 C9 -170.1(2)
C12 N2 C8 C7 -172.9(2)
Pd1 N2 C8 C7 11.3(3)
N3 C7 C8 N2 26.9(3)
N3 C7 C8 C9 -151.6(3)
N2 C8 C9 C10 0.0(4)
C7 C8 C9 C10 178.5(3)
C8 C9 C10 C11 -4.5(4)
C9 C10 C11 C12 3.6(4)
C8 N2 C12 C11 -6.6(4)
Pd1 N2 C12 C11 169.2(2)
C8 N2 C12 C13 166.3(2)
Pd1 N2 C12 C13 -18.0(3)
C10 C11 C12 N2 1.8(4)
C10 C11 C12 C13 -170.7(3)
C14 N4 C13 C12 -129.2(2)
C19 N4 C13 C12 104.1(2)
Pd1 N4 C13 C12 -27.0(2)
N2 C12 C13 N4 33.0(3)
C11 C12 C13 N4 -154.3(2)
C13 N4 C14 C1 60.6(3)
C19 N4 C14 C1 -173.4(2)
Pd1 N4 C14 C1 -43.7(2)
N1 C1 C14 N4 31.4(3)
C2 C1 C14 N4 -147.1(3)
C7 N3 C15 C18 65.2(3)
C6 N3 C15 C18 -169.6(2)
Pd1 N3 C15 C18 -50.2(3)
C7 N3 C15 C16 -176.3(2)
C6 N3 C15 C16 -51.2(3)
Pd1 N3 C15 C16 68.3(3)
C7 N3 C15 C17 -55.6(3)
C6 N3 C15 C17 69.5(3)
Pd1 N3 C15 C17 -171.05(17)
C14 N4 C19 C22 60.8(3)
C13 N4 C19 C22 -173.7(2)
Pd1 N4 C19 C22 -54.8(3)
C14 N4 C19 C20 179.4(2)
C13 N4 C19 C20 -55.1(3)
Pd1 N4 C19 C20 63.8(3)
C14 N4 C19 C21 -60.0(3)
C13 N4 C19 C21 65.5(3)
Pd1 N4 C19 C21 -175.64(16)
